data_7059871
loop_
_publ_author_name
'Han, Chao'
'Nie, Lei'
'Han, Xiao'
'Zhuang, Xiaoli'
'Zhang, Jingrui'
'Rui, Yulan'
'Meng, Wei'

_publ_section_title
;
 A good-performance glucose sensor fabricated via rationally designing a
 new cobalt--metal--organic framework precursor
;
_journal_issue 35
_journal_name_full 'New Journal of Chemistry'
_journal_page_first 14896
_journal_page_last 14905
_journal_paper_doi 10.1039/D0NJ03403G
_journal_volume 44
_journal_year 2020
_chemical_formula_moiety 'C56 H44 Co N4 O14'
_chemical_formula_sum 'C56 H44 Co N4 O14'
_chemical_formula_weight 1055.88
_space_group_crystal_system triclinic
_space_group_IT_number 2
_space_group_name_Hall '-P 1'
_space_group_name_H-M_alt 'P -1'
_atom_sites_solution_hydrogens geom
_atom_sites_solution_primary dual
_audit_creation_date 2019-07-08
_audit_creation_method
;
Olex2 1.2-beta
(compiled 2017.02.23 svn.r3390 for OlexSys, GUI svn.r5320)
;
_audit_update_record
;
2019-10-04 deposited with the CCDC.	2020-08-06 downloaded from the CCDC.
;
_cell_angle_alpha 108.0670(10)
_cell_angle_beta 99.6450(10)
_cell_angle_gamma 110.902(2)
_cell_formula_units_Z 1
_cell_length_a 9.2988(5)
_cell_length_b 11.3887(6)
_cell_length_c 13.0510(7)
_cell_measurement_reflns_used 6708
_cell_measurement_temperature 296.15
_cell_measurement_theta_max 27.587
_cell_measurement_theta_min 2.531
_cell_volume 1165.73(11)
_computing_cell_refinement 'SAINT v8.34A (Bruker, 2013)'
_computing_data_reduction 'SAINT v8.34A (Bruker, 2013)'
_computing_molecular_graphics 'Olex2 (Dolomanov et al., 2009)'
_computing_publication_material 'Olex2 (Dolomanov et al., 2009)'
_computing_structure_refinement 'ShelXL (Sheldrick, 2015)'
_computing_structure_solution 'ShelXT (Sheldrick, 2015)'
_diffrn_ambient_temperature 296.15
_diffrn_measured_fraction_theta_full 0.987
_diffrn_measured_fraction_theta_max 0.988
_diffrn_measurement_device_type 'Bruker P4'
_diffrn_radiation_type MoK\a
_diffrn_radiation_wavelength 0.71073
_diffrn_reflns_av_R_equivalents 0.0250
_diffrn_reflns_av_unetI/netI 0.0361
_diffrn_reflns_Laue_measured_fraction_full 0.987
_diffrn_reflns_Laue_measured_fraction_max 0.988
_diffrn_reflns_limit_h_max 12
_diffrn_reflns_limit_h_min -12
_diffrn_reflns_limit_k_max 14
_diffrn_reflns_limit_k_min -14
_diffrn_reflns_limit_l_max 16
_diffrn_reflns_limit_l_min -17
_diffrn_reflns_number 10432
_diffrn_reflns_point_group_measured_fraction_full 0.987
_diffrn_reflns_point_group_measured_fraction_max 0.988
_diffrn_reflns_theta_full 25.242
_diffrn_reflns_theta_max 27.588
_diffrn_reflns_theta_min 2.469
_exptl_absorpt_coefficient_mu 0.447
_exptl_absorpt_correction_T_max 0.7456
_exptl_absorpt_correction_T_min 0.6784
_exptl_absorpt_correction_type multi-scan
_exptl_absorpt_process_details
;
SADABS-2014/5 (Bruker,2014/5) was used for absorption correction.
wR2(int) was 0.1265 before and 0.0384 after correction.
The Ratio of minimum to maximum transmission is 0.9099.
The \l/2 correction factor is 0.00150.
;
_exptl_crystal_colour colourless
_exptl_crystal_colour_primary colourless
_exptl_crystal_density_diffrn 1.504
_exptl_crystal_description block
_exptl_crystal_F_000 547
_refine_diff_density_max 0.493
_refine_diff_density_min -0.366
_refine_diff_density_rms 0.052
_refine_ls_extinction_method none
_refine_ls_goodness_of_fit_ref 1.036
_refine_ls_hydrogen_treatment constr
_refine_ls_matrix_type full
_refine_ls_number_parameters 343
_refine_ls_number_reflns 5334
_refine_ls_number_restraints 0
_refine_ls_restrained_S_all 1.036
_refine_ls_R_factor_all 0.0408
_refine_ls_R_factor_gt 0.0348
_refine_ls_shift/su_max 0.000
_refine_ls_shift/su_mean 0.000
_refine_ls_structure_factor_coef Fsqd
_refine_ls_weighting_details 'w=1/[\s^2^(Fo^2^)+(0.0358P)^2^+0.7136P] where P=(Fo^2^+2Fc^2^)/3'
_refine_ls_weighting_scheme calc
_refine_ls_wR_factor_gt 0.0860
_refine_ls_wR_factor_ref 0.0894
_reflns_Friedel_coverage 0.000
_reflns_number_gt 4758
_reflns_number_total 5334
_reflns_threshold_expression 'I > 2\s(I)'
_cod_data_source_file d0nj03403g2.cif
_cod_data_source_block 2_0m
_cod_depositor_comments 'Adding full bibliography for 7059871.cif.'
_cod_database_code 7059871
_shelx_shelxl_version_number 2016/6
_shelx_space_group_comment
;
The symmetry employed for this shelxl refinement is uniquely defined
by the following loop, which should always be used as a source of
symmetry information in preference to the above space-group names.
They are only intended as comments.
;
_olex2_refinement_description
;
1. Fixed Uiso
 At 1.2 times of:
  All C(H) groups, All C(H,H) groups
 At 1.5 times of:
  All C(H,H,H) groups, All O(H) groups
2.a Secondary CH2 refined with riding coordinates:
 C5(H5A,H5B), C24(H24A,H24B)
2.b Aromatic/amide H refined with riding coordinates:
 C3(H3), C7(H7), C10(H10), C11(H11), C12(H12), C13(H13), C16(H16), C20(H20),
 C21(H21), C22(H22), C23(H23), C26(H26), C27(H27)
2.c Idealised Me refined as rotating group:
 C28(H28A,H28B,H28C)
2.d Idealised tetrahedral OH refined as rotating group:
 O4(H4), O6(H6)
;
_olex2_submission_special_instructions 'No special instructions were received'

loop_
_space_group_symop_operation_xyz
'x, y, z'
'-x, -y, -z'

loop_
_atom_site_label
_atom_site_type_symbol
_atom_site_fract_x
_atom_site_fract_y
_atom_site_fract_z
_atom_site_U_iso_or_equiv
_atom_site_adp_type
_atom_site_occupancy
_atom_site_site_symmetry_order
_atom_site_calc_flag
_atom_site_refinement_flags_posn
_atom_site_refinement_flags_adp
_atom_site_refinement_flags_occupancy
_atom_site_disorder_assembly
_atom_site_disorder_group
Co1 Co 1.000000 1.000000 1.000000 0.01524(8) Uani 1 2 d S T P . .
O1 O 0.96903(12) 0.80109(10) 1.00048(9) 0.0175(2) Uani 1 1 d . . . . .
O2 O 0.76078(13) 0.83866(11) 0.94161(9) 0.0186(2) Uani 1 1 d . . . . .
O3 O 0.27200(13) 0.39774(11) 0.78807(10) 0.0228(2) Uani 1 1 d . . . . .
O4 O -0.46130(14) 0.02053(12) 0.35908(10) 0.0280(3) Uani 1 1 d . . . . .
H4 H -0.507027 -0.046676 0.298424 0.042 Uiso 1 1 calc GR . . . .
O5 O -0.31372(17) -0.08944(14) 0.39134(11) 0.0404(4) Uani 1 1 d . . . . .
O6 O 0.85334(13) 0.33663(11) 0.99533(10) 0.0218(2) Uani 1 1 d . . . . .
H6 H 0.887469 0.278745 0.991673 0.033 Uiso 1 1 calc GR . . . .
O7 O 0.63456(14) 0.15655(11) 0.86147(10) 0.0255(3) Uani 1 1 d . . . . .
N1 N 1.01442(15) 0.92757(13) 0.83437(11) 0.0182(3) Uani 1 1 d . . . . .
N2 N 0.91559(16) 0.79661(14) 0.64897(11) 0.0207(3) Uani 1 1 d . . . . .
C1 C 0.81637(17) 0.75783(14) 0.95772(12) 0.0152(3) Uani 1 1 d . . . . .
C2 C 0.70253(17) 0.61078(14) 0.92552(12) 0.0143(3) Uani 1 1 d . . . . .
C3 C 0.53803(17) 0.56590(15) 0.87390(12) 0.0161(3) Uani 1 1 d . . . . .
H3 H 0.500642 0.627620 0.861791 0.019 Uiso 1 1 calc R . . . .
C4 C 0.42886(17) 0.42932(15) 0.84021(12) 0.0158(3) Uani 1 1 d . . . . .
C5 C 0.15090(18) 0.26146(16) 0.75867(13) 0.0191(3) Uani 1 1 d . . . . .
H5A H 0.141823 0.245336 0.826563 0.023 Uiso 1 1 calc R . . . .
H5B H 0.179002 0.193857 0.711728 0.023 Uiso 1 1 calc R . . . .
C6 C -0.00620(18) 0.25176(16) 0.69455(13) 0.0178(3) Uani 1 1 d . . . . .
C7 C -0.10208(18) 0.14064(16) 0.59250(13) 0.0183(3) Uani 1 1 d . . . . .
H7 H -0.069022 0.072275 0.564762 0.022 Uiso 1 1 calc R . . . .
C8 C -0.24736(18) 0.12990(16) 0.53084(13) 0.0192(3) Uani 1 1 d . . . . .
C9 C -0.34246(19) 0.00929(17) 0.42043(14) 0.0235(3) Uani 1 1 d . . . . .
C10 C -0.29752(19) 0.23204(17) 0.57200(14) 0.0227(3) Uani 1 1 d . . . . .
H10 H -0.393630 0.226288 0.531074 0.027 Uiso 1 1 calc R . . . .
C11 C -0.2022(2) 0.34253(18) 0.67490(14) 0.0269(4) Uani 1 1 d . . . . .
H11 H -0.235991 0.410197 0.703428 0.032 Uiso 1 1 calc R . . . .
C12 C -0.0571(2) 0.35321(18) 0.73572(13) 0.0244(3) Uani 1 1 d . . . . .
H12 H 0.006141 0.428280 0.804065 0.029 Uiso 1 1 calc R . . . .
C13 C 0.48364(17) 0.33600(15) 0.85702(12) 0.0152(3) Uani 1 1 d . . . . .
H13 H 0.411519 0.244539 0.833981 0.018 Uiso 1 1 calc R . . . .
C14 C 0.64878(17) 0.38179(15) 0.90909(12) 0.0149(3) Uani 1 1 d . . . . .
C15 C 0.70910(18) 0.27936(15) 0.91876(13) 0.0173(3) Uani 1 1 d . . . . .
C16 C 0.75805(17) 0.51846(15) 0.94456(12) 0.0151(3) Uani 1 1 d . . . . .
H16 H 0.867288 0.547921 0.980690 0.018 Uiso 1 1 calc R . . . .
C17 C 0.89683(18) 0.88304(15) 0.73916(13) 0.0188(3) Uani 1 1 d . . . . .
C18 C 1.05389(19) 0.78192(16) 0.68936(13) 0.0205(3) Uani 1 1 d . . . . .
C19 C 1.11663(18) 0.86672(15) 0.80529(13) 0.0191(3) Uani 1 1 d . . . . .
C20 C 1.2604(2) 0.88040(18) 0.87202(15) 0.0252(3) Uani 1 1 d . . . . .
H20 H 1.304563 0.938354 0.948702 0.030 Uiso 1 1 calc R . . . .
C21 C 1.3348(2) 0.80427(19) 0.81954(17) 0.0310(4) Uani 1 1 d . . . . .
H21 H 1.431594 0.812270 0.861619 0.037 Uiso 1 1 calc R . . . .
C22 C 1.2675(2) 0.7156(2) 0.70465(18) 0.0335(4) Uani 1 1 d . . . . .
H22 H 1.318961 0.663824 0.672875 0.040 Uiso 1 1 calc R . . . .
C23 C 1.1264(2) 0.70275(18) 0.63676(15) 0.0282(4) Uani 1 1 d . . . . .
H23 H 1.082463 0.644394 0.560187 0.034 Uiso 1 1 calc R . . . .
C24 C 0.8046(2) 0.72504(17) 0.53304(13) 0.0248(3) Uani 1 1 d . . . . .
H24A H 0.858256 0.688124 0.483024 0.030 Uiso 1 1 calc R . . . .
H24B H 0.780071 0.790693 0.509885 0.030 Uiso 1 1 calc R . . . .
C25 C 0.64741(19) 0.60942(16) 0.51863(13) 0.0194(3) Uani 1 1 d . . . . .
C26 C 0.5194(2) 0.55510(18) 0.42025(14) 0.0262(4) Uani 1 1 d . . . . .
H26 H 0.530999 0.591924 0.366061 0.031 Uiso 1 1 calc R . . . .
C27 C 0.3740(2) 0.44642(18) 0.40148(14) 0.0276(4) Uani 1 1 d . . . . .
H27 H 0.289960 0.410594 0.334450 0.033 Uiso 1 1 calc R . . . .
C28 C 0.7578(2) 0.91840(18) 0.72979(14) 0.0251(3) Uani 1 1 d . . . . .
H28A H 0.665746 0.846716 0.731800 0.038 Uiso 1 1 calc GR . . . .
H28B H 0.731518 0.928230 0.659505 0.038 Uiso 1 1 calc GR . . . .
H28C H 0.785953 1.003161 0.791996 0.038 Uiso 1 1 calc GR . . . .

loop_
_atom_site_aniso_label
_atom_site_aniso_U_11
_atom_site_aniso_U_22
_atom_site_aniso_U_33
_atom_site_aniso_U_23
_atom_site_aniso_U_13
_atom_site_aniso_U_12
Co1 0.01360(14) 0.00982(14) 0.01963(15) 0.00511(11) 0.00197(11) 0.00440(11)
O1 0.0129(5) 0.0121(5) 0.0237(5) 0.0067(4) 0.0016(4) 0.0036(4)
O2 0.0163(5) 0.0127(5) 0.0248(5) 0.0074(4) 0.0025(4) 0.0062(4)
O3 0.0116(5) 0.0184(6) 0.0327(6) 0.0106(5) -0.0013(5) 0.0036(4)
O4 0.0222(6) 0.0224(6) 0.0256(6) 0.0021(5) -0.0075(5) 0.0079(5)
O5 0.0386(8) 0.0342(8) 0.0324(7) -0.0045(6) -0.0089(6) 0.0230(6)
O6 0.0156(5) 0.0137(5) 0.0304(6) 0.0067(4) -0.0018(5) 0.0062(4)
O7 0.0245(6) 0.0123(5) 0.0293(6) 0.0042(5) -0.0042(5) 0.0063(5)
N1 0.0155(6) 0.0154(6) 0.0216(6) 0.0071(5) 0.0027(5) 0.0062(5)
N2 0.0171(6) 0.0191(6) 0.0201(6) 0.0067(5) 0.0030(5) 0.0040(5)
C1 0.0156(7) 0.0128(7) 0.0153(6) 0.0048(5) 0.0029(5) 0.0056(5)
C2 0.0138(6) 0.0124(7) 0.0147(6) 0.0048(5) 0.0039(5) 0.0043(5)
C3 0.0166(7) 0.0145(7) 0.0177(7) 0.0073(5) 0.0032(6) 0.0076(6)
C4 0.0119(6) 0.0172(7) 0.0156(6) 0.0061(5) 0.0021(5) 0.0049(6)
C5 0.0141(7) 0.0171(7) 0.0202(7) 0.0067(6) 0.0009(6) 0.0034(6)
C6 0.0133(7) 0.0202(7) 0.0187(7) 0.0085(6) 0.0043(6) 0.0056(6)
C7 0.0141(7) 0.0186(7) 0.0209(7) 0.0073(6) 0.0052(6) 0.0064(6)
C8 0.0143(7) 0.0198(8) 0.0187(7) 0.0065(6) 0.0023(6) 0.0047(6)
C9 0.0166(7) 0.0230(8) 0.0238(8) 0.0055(6) 0.0003(6) 0.0073(6)
C10 0.0158(7) 0.0269(8) 0.0238(7) 0.0085(6) 0.0034(6) 0.0104(6)
C11 0.0258(8) 0.0293(9) 0.0249(8) 0.0045(7) 0.0052(7) 0.0178(7)
C12 0.0222(8) 0.0256(8) 0.0183(7) 0.0024(6) 0.0027(6) 0.0101(7)
C13 0.0135(6) 0.0114(6) 0.0159(6) 0.0040(5) 0.0022(5) 0.0025(5)
C14 0.0146(7) 0.0137(7) 0.0152(6) 0.0057(5) 0.0035(5) 0.0057(5)
C15 0.0146(7) 0.0153(7) 0.0204(7) 0.0078(6) 0.0032(6) 0.0055(6)
C16 0.0122(6) 0.0143(7) 0.0154(6) 0.0045(5) 0.0020(5) 0.0045(5)
C17 0.0162(7) 0.0157(7) 0.0229(7) 0.0096(6) 0.0042(6) 0.0044(6)
C18 0.0181(7) 0.0172(7) 0.0243(8) 0.0093(6) 0.0065(6) 0.0048(6)
C19 0.0177(7) 0.0160(7) 0.0242(7) 0.0096(6) 0.0067(6) 0.0064(6)
C20 0.0220(8) 0.0254(8) 0.0290(8) 0.0124(7) 0.0055(7) 0.0111(7)
C21 0.0247(8) 0.0335(10) 0.0446(10) 0.0211(8) 0.0121(8) 0.0180(8)
C22 0.0343(10) 0.0300(9) 0.0484(11) 0.0177(8) 0.0220(9) 0.0213(8)
C23 0.0312(9) 0.0216(8) 0.0306(9) 0.0076(7) 0.0146(7) 0.0106(7)
C24 0.0225(8) 0.0252(8) 0.0186(7) 0.0094(6) 0.0027(6) 0.0031(7)
C25 0.0210(7) 0.0170(7) 0.0172(7) 0.0058(6) 0.0055(6) 0.0063(6)
C26 0.0287(9) 0.0259(8) 0.0172(7) 0.0118(6) 0.0026(7) 0.0039(7)
C27 0.0244(8) 0.0271(9) 0.0195(7) 0.0118(7) -0.0033(6) 0.0011(7)
C28 0.0212(8) 0.0289(9) 0.0284(8) 0.0151(7) 0.0043(7) 0.0129(7)

loop_
_atom_type_symbol
_atom_type_description
_atom_type_scat_dispersion_real
_atom_type_scat_dispersion_imag
_atom_type_scat_source
C C 0.0030 0.0020 'International Tables Vol C Tables 4.2.6.8 and 6.1.1.4'
H H 0.0000 0.0000 'International Tables Vol C Tables 4.2.6.8 and 6.1.1.4'
Co Co 0.3490 0.9720 'International Tables Vol C Tables 4.2.6.8 and 6.1.1.4'
N N 0.0060 0.0030 'International Tables Vol C Tables 4.2.6.8 and 6.1.1.4'
O O 0.0110 0.0060 'International Tables Vol C Tables 4.2.6.8 and 6.1.1.4'

loop_
_geom_angle_atom_site_label_1
_geom_angle_atom_site_label_2
_geom_angle_atom_site_label_3
_geom_angle
_geom_angle_site_symmetry_1
_geom_angle_site_symmetry_3
_geom_angle_publ_flag
O1 Co1 O1 180.0 . 2_777 ?
O2 Co1 O1 118.85(4) 2_777 . ?
O2 Co1 O1 61.16(4) 2_777 2_777 ?
O2 Co1 O1 118.84(4) . 2_777 ?
O2 Co1 O1 61.15(4) . . ?
O2 Co1 O2 180.0 2_777 . ?
N1 Co1 O1 87.27(5) 2_777 2_777 ?
N1 Co1 O1 92.73(5) 2_777 . ?
N1 Co1 O1 92.73(4) . 2_777 ?
N1 Co1 O1 87.27(4) . . ?
N1 Co1 O2 88.95(5) 2_777 2_777 ?
N1 Co1 O2 88.95(5) . . ?
N1 Co1 O2 91.05(5) 2_777 . ?
N1 Co1 O2 91.05(5) . 2_777 ?
N1 Co1 N1 180.0 2_777 . ?
C1 O1 Co1 88.09(8) . . ?
C1 O2 Co1 90.77(9) . . ?
C4 O3 C5 117.91(12) . . ?
C9 O4 H4 109.5 . . ?
C15 O6 H6 109.5 . . ?
C17 N1 Co1 125.83(10) . . ?
C17 N1 C19 106.08(13) . . ?
C19 N1 Co1 123.43(10) . . ?
C17 N2 C18 107.43(13) . . ?
C17 N2 C24 126.11(14) . . ?
C18 N2 C24 126.33(14) . . ?
O1 C1 C2 120.56(13) . . ?
O2 C1 O1 119.91(13) . . ?
O2 C1 C2 119.53(13) . . ?
C3 C2 C1 118.84(13) . . ?
C3 C2 C16 119.59(13) . . ?
C16 C2 C1 121.56(13) . . ?
C2 C3 H3 119.7 . . ?
C2 C3 C4 120.61(13) . . ?
C4 C3 H3 119.7 . . ?
O3 C4 C3 114.85(13) . . ?
O3 C4 C13 124.95(13) . . ?
C13 C4 C3 120.16(13) . . ?
O3 C5 H5A 110.4 . . ?
O3 C5 H5B 110.4 . . ?
O3 C5 C6 106.57(12) . . ?
H5A C5 H5B 108.6 . . ?
C6 C5 H5A 110.4 . . ?
C6 C5 H5B 110.4 . . ?
C7 C6 C5 119.81(13) . . ?
C7 C6 C12 119.11(14) . . ?
C12 C6 C5 121.08(14) . . ?
C6 C7 H7 119.5 . . ?
C6 C7 C8 120.95(14) . . ?
C8 C7 H7 119.5 . . ?
C7 C8 C9 118.08(14) . . ?
C10 C8 C7 119.77(14) . . ?
C10 C8 C9 122.13(14) . . ?
O4 C9 C8 113.47(14) . . ?
O5 C9 O4 123.80(15) . . ?
O5 C9 C8 122.73(14) . . ?
C8 C10 H10 120.4 . . ?
C11 C10 C8 119.20(14) . . ?
C11 C10 H10 120.4 . . ?
C10 C11 H11 119.6 . . ?
C12 C11 C10 120.82(15) . . ?
C12 C11 H11 119.6 . . ?
C6 C12 H12 119.9 . . ?
C11 C12 C6 120.13(15) . . ?
C11 C12 H12 119.9 . . ?
C4 C13 H13 120.5 . . ?
C4 C13 C14 118.93(13) . . ?
C14 C13 H13 120.5 . . ?
C13 C14 C15 118.76(13) . . ?
C16 C14 C13 121.21(13) . . ?
C16 C14 C15 119.88(13) . . ?
O6 C15 C14 112.65(12) . . ?
O7 C15 O6 123.60(14) . . ?
O7 C15 C14 123.75(14) . . ?
C2 C16 H16 120.3 . . ?
C14 C16 C2 119.48(13) . . ?
C14 C16 H16 120.3 . . ?
N1 C17 N2 111.95(13) . . ?
N1 C17 C28 125.09(14) . . ?
N2 C17 C28 122.94(14) . . ?
N2 C18 C19 105.50(13) . . ?
N2 C18 C23 132.43(15) . . ?
C23 C18 C19 122.06(15) . . ?
N1 C19 C18 109.00(13) . . ?
C20 C19 N1 130.29(15) . . ?
C20 C19 C18 120.70(15) . . ?
C19 C20 H20 121.3 . . ?
C21 C20 C19 117.36(16) . . ?
C21 C20 H20 121.3 . . ?
C20 C21 H21 119.3 . . ?
C20 C21 C22 121.43(17) . . ?
C22 C21 H21 119.3 . . ?
C21 C22 H22 119.0 . . ?
C23 C22 C21 121.90(16) . . ?
C23 C22 H22 119.0 . . ?
C18 C23 H23 121.8 . . ?
C22 C23 C18 116.46(16) . . ?
C22 C23 H23 121.8 . . ?
N2 C24 H24A 108.8 . . ?
N2 C24 H24B 108.8 . . ?
N2 C24 C25 113.73(13) . . ?
H24A C24 H24B 107.7 . . ?
C25 C24 H24A 108.8 . . ?
C25 C24 H24B 108.8 . . ?
C26 C25 C24 118.58(14) . . ?
C26 C25 C27 118.30(15) . 2_666 ?
C27 C25 C24 123.12(14) 2_666 . ?
C25 C26 H26 119.6 . . ?
C25 C26 C27 120.85(15) . . ?
C27 C26 H26 119.6 . . ?
C25 C27 C26 120.84(15) 2_666 . ?
C25 C27 H27 119.6 2_666 . ?
C26 C27 H27 119.6 . . ?
C17 C28 H28A 109.5 . . ?
C17 C28 H28B 109.5 . . ?
C17 C28 H28C 109.5 . . ?
H28A C28 H28B 109.5 . . ?
H28A C28 H28C 109.5 . . ?
H28B C28 H28C 109.5 . . ?

loop_
_geom_bond_atom_site_label_1
_geom_bond_atom_site_label_2
_geom_bond_distance
_geom_bond_site_symmetry_2
_geom_bond_publ_flag
Co1 O1 2.1815(10) 2_777 ?
Co1 O1 2.1814(10) . ?
Co1 O2 2.1336(11) 2_777 ?
Co1 O2 2.1336(11) . ?
Co1 N1 2.1074(13) . ?
Co1 N1 2.1073(13) 2_777 ?
O1 C1 1.2783(17) . ?
O2 C1 1.2579(18) . ?
O3 C4 1.3642(17) . ?
O3 C5 1.4363(18) . ?
O4 H4 0.8200 . ?
O4 C9 1.3216(19) . ?
O5 C9 1.210(2) . ?
O6 H6 0.8200 . ?
O6 C15 1.3211(18) . ?
O7 C15 1.2172(19) . ?
N1 C17 1.325(2) . ?
N1 C19 1.3983(19) . ?
N2 C17 1.363(2) . ?
N2 C18 1.393(2) . ?
N2 C24 1.460(2) . ?
C1 C2 1.500(2) . ?
C2 C3 1.392(2) . ?
C2 C16 1.393(2) . ?
C3 H3 0.9300 . ?
C3 C4 1.394(2) . ?
C4 C13 1.389(2) . ?
C5 H5A 0.9700 . ?
C5 H5B 0.9700 . ?
C5 C6 1.505(2) . ?
C6 C7 1.386(2) . ?
C6 C12 1.392(2) . ?
C7 H7 0.9300 . ?
C7 C8 1.394(2) . ?
C8 C9 1.491(2) . ?
C8 C10 1.394(2) . ?
C10 H10 0.9300 . ?
C10 C11 1.389(2) . ?
C11 H11 0.9300 . ?
C11 C12 1.389(2) . ?
C12 H12 0.9300 . ?
C13 H13 0.9300 . ?
C13 C14 1.397(2) . ?
C14 C15 1.492(2) . ?
C14 C16 1.392(2) . ?
C16 H16 0.9300 . ?
C17 C28 1.483(2) . ?
C18 C19 1.399(2) . ?
C18 C23 1.394(2) . ?
C19 C20 1.396(2) . ?
C20 H20 0.9300 . ?
C20 C21 1.385(2) . ?
C21 H21 0.9300 . ?
C21 C22 1.398(3) . ?
C22 H22 0.9300 . ?
C22 C23 1.386(3) . ?
C23 H23 0.9300 . ?
C24 H24A 0.9700 . ?
C24 H24B 0.9700 . ?
C24 C25 1.512(2) . ?
C25 C26 1.385(2) . ?
C25 C27 1.386(2) 2_666 ?
C26 H26 0.9300 . ?
C26 C27 1.388(2) . ?
C27 H27 0.9300 . ?
C28 H28A 0.9600 . ?
C28 H28B 0.9600 . ?
C28 H28C 0.9600 . ?

loop_
_geom_torsion_atom_site_label_1
_geom_torsion_atom_site_label_2
_geom_torsion_atom_site_label_3
_geom_torsion_atom_site_label_4
_geom_torsion
_geom_torsion_site_symmetry_1
_geom_torsion_site_symmetry_2
_geom_torsion_site_symmetry_3
_geom_torsion_site_symmetry_4
_geom_torsion_publ_flag
Co1 O1 C1 O2 -2.62(14) . . . . ?
Co1 O1 C1 C2 176.86(12) . . . . ?
Co1 O2 C1 O1 2.68(14) . . . . ?
Co1 O2 C1 C2 -176.80(11) . . . . ?
Co1 N1 C17 N2 -156.34(10) . . . . ?
Co1 N1 C17 C28 22.2(2) . . . . ?
Co1 N1 C19 C18 155.81(11) . . . . ?
Co1 N1 C19 C20 -24.6(2) . . . . ?
O1 C1 C2 C3 -176.77(13) . . . . ?
O1 C1 C2 C16 2.3(2) . . . . ?
O2 C1 C2 C3 2.7(2) . . . . ?
O2 C1 C2 C16 -178.26(13) . . . . ?
O3 C4 C13 C14 178.28(13) . . . . ?
O3 C5 C6 C7 131.37(14) . . . . ?
O3 C5 C6 C12 -48.31(19) . . . . ?
N1 C19 C20 C21 178.81(16) . . . . ?
N2 C18 C19 N1 1.90(17) . . . . ?
N2 C18 C19 C20 -177.69(14) . . . . ?
N2 C18 C23 C22 179.22(17) . . . . ?
N2 C24 C25 C26 165.59(15) . . . . ?
N2 C24 C25 C27 -15.4(2) . . . 2_666 ?
C1 C2 C3 C4 178.44(13) . . . . ?
C1 C2 C16 C14 -177.42(13) . . . . ?
C2 C3 C4 O3 -178.38(13) . . . . ?
C2 C3 C4 C13 -0.6(2) . . . . ?
C3 C2 C16 C14 1.6(2) . . . . ?
C3 C4 C13 C14 0.7(2) . . . . ?
C4 O3 C5 C6 -175.41(12) . . . . ?
C4 C13 C14 C15 -175.23(13) . . . . ?
C4 C13 C14 C16 0.3(2) . . . . ?
C5 O3 C4 C3 -175.44(13) . . . . ?
C5 O3 C4 C13 6.9(2) . . . . ?
C5 C6 C7 C8 -179.33(14) . . . . ?
C5 C6 C12 C11 179.71(15) . . . . ?
C6 C7 C8 C9 178.59(15) . . . . ?
C6 C7 C8 C10 0.0(2) . . . . ?
C7 C6 C12 C11 0.0(3) . . . . ?
C7 C8 C9 O4 -168.39(14) . . . . ?
C7 C8 C9 O5 12.4(3) . . . . ?
C7 C8 C10 C11 -0.7(2) . . . . ?
C8 C10 C11 C12 1.1(3) . . . . ?
C9 C8 C10 C11 -179.25(16) . . . . ?
C10 C8 C9 O4 10.2(2) . . . . ?
C10 C8 C9 O5 -168.99(18) . . . . ?
C10 C11 C12 C6 -0.8(3) . . . . ?
C12 C6 C7 C8 0.4(2) . . . . ?
C13 C14 C15 O6 -162.17(13) . . . . ?
C13 C14 C15 O7 18.6(2) . . . . ?
C13 C14 C16 C2 -1.5(2) . . . . ?
C15 C14 C16 C2 174.02(13) . . . . ?
C16 C2 C3 C4 -0.6(2) . . . . ?
C16 C14 C15 O6 22.2(2) . . . . ?
C16 C14 C15 O7 -156.98(15) . . . . ?
C17 N1 C19 C18 -1.14(17) . . . . ?
C17 N1 C19 C20 178.39(16) . . . . ?
C17 N2 C18 C19 -1.92(17) . . . . ?
C17 N2 C18 C23 176.99(17) . . . . ?
C17 N2 C24 C25 -71.7(2) . . . . ?
C18 N2 C17 N1 1.31(18) . . . . ?
C18 N2 C17 C28 -177.26(14) . . . . ?
C18 N2 C24 C25 103.55(18) . . . . ?
C18 C19 C20 C21 -1.7(2) . . . . ?
C19 N1 C17 N2 -0.10(17) . . . . ?
C19 N1 C17 C28 178.43(15) . . . . ?
C19 C18 C23 C22 -2.0(2) . . . . ?
C19 C20 C21 C22 -0.9(3) . . . . ?
C20 C21 C22 C23 2.1(3) . . . . ?
C21 C22 C23 C18 -0.6(3) . . . . ?
C23 C18 C19 N1 -177.16(14) . . . . ?
C23 C18 C19 C20 3.3(2) . . . . ?
C24 N2 C17 N1 177.31(14) . . . . ?
C24 N2 C17 C28 -1.3(2) . . . . ?
C24 N2 C18 C19 -177.92(14) . . . . ?
C24 N2 C18 C23 1.0(3) . . . . ?
C24 C25 C26 C27 178.24(16) . . . . ?
C25 C26 C27 C25 0.8(3) . . . 2_666 ?
C27 C25 C26 C27 -0.8(3) 2_666 . . . ?
